data_4126038
loop_
_publ_author_name
'Zhao, Xian-He'
'Zhang, Qing'
'Du, Ji-Yuan'
'Lu, Xin-Yun'
'Cao, Ye-Xing'
'Deng, Yu-Hua'
'Fan, Chun-An'

_publ_section_title
;
 Total Synthesis of (+-)-Lycojaponicumin D and Lycodoline-Type Lycopodium
 Alkaloids.
;
_journal_issue 20
_journal_name_full 'Journal of the American Chemical Society'
_journal_page_first 7095
_journal_page_last 7103
_journal_paper_doi 10.1021/jacs.7b03280
_journal_volume 139
_journal_year 2017
_chemical_formula_moiety 'C18 H24 Cl N O4'
_chemical_formula_sum 'C18 H24 Cl N O4'
_chemical_formula_weight 353.83
_chemical_name_systematic
;
 ? 
;
_space_group_crystal_system monoclinic
_space_group_IT_number 14
_space_group_name_Hall '-P 2ybc'
_space_group_name_H-M_alt 'P 1 21/c 1'
_symmetry_space_group_name_Hall '-P 2ybc'
_symmetry_space_group_name_H-M 'P 1 21/c 1'
_atom_sites_solution_hydrogens geom
_atom_sites_solution_primary direct
_atom_sites_solution_secondary difmap
_audit_creation_date 2017-03-20
_audit_creation_method
;
Olex2 1.2
(compiled 2014.09.19 svn.r3010 for OlexSys, GUI svn.r4874)
;
_cell_angle_alpha 90.00
_cell_angle_beta 91.061(4)
_cell_angle_gamma 90.00
_cell_formula_units_Z 4
_cell_length_a 7.4830(3)
_cell_length_b 13.0673(7)
_cell_length_c 17.5715(8)
_cell_measurement_reflns_used 1222
_cell_measurement_temperature 294.09(10)
_cell_measurement_theta_max 24.9580
_cell_measurement_theta_min 3.6050
_cell_volume 1717.89(14)
_computing_cell_refinement
;
CrysAlisPro, Agilent Technologies,
Version 1.171.37.33 (release 27-03-2014 CrysAlis171 .NET)
(compiled Mar 27 2014,17:12:48)
;
_computing_data_collection
;
CrysAlisPro, Agilent Technologies,
Version 1.171.37.33 (release 27-03-2014 CrysAlis171 .NET)
(compiled Mar 27 2014,17:12:48)
;
_computing_data_reduction
;
CrysAlisPro, Agilent Technologies,
Version 1.171.37.33 (release 27-03-2014 CrysAlis171 .NET)
(compiled Mar 27 2014,17:12:48)
;
_computing_molecular_graphics 'Olex2 (Dolomanov et al., 2009)'
_computing_publication_material 'Olex2 (Dolomanov et al., 2009)'
_computing_structure_refinement 'ShelXL (Sheldrick, 2015)'
_computing_structure_solution 'ShelXS (Sheldrick, 2008)'
_diffrn_ambient_environment air
_diffrn_ambient_temperature 294.09(10)
_diffrn_detector 'CCD plate'
_diffrn_detector_area_resol_mean 16.0733
_diffrn_detector_type Eos
_diffrn_measured_fraction_theta_full 0.998
_diffrn_measured_fraction_theta_max 0.998
_diffrn_measurement_details
;
#__ type_ start__ end____ width___ exp.time_
  1 omega  -49.00   55.40   1.4500    3.0000
omega____ theta____ kappa____ phi______ frames
    -       22.7867  -77.0000  -60.0000 72

#__ type_ start__ end____ width___ exp.time_
  2 omega  -10.00   16.10   1.4500    3.0000
omega____ theta____ kappa____ phi______ frames
    -      -19.5055  -99.0000 -180.0000 18

#__ type_ start__ end____ width___ exp.time_
  3 omega   -6.00   23.00   1.4500    3.0000
omega____ theta____ kappa____ phi______ frames
    -      -19.5055   57.0000 -120.0000 20

#__ type_ start__ end____ width___ exp.time_
  4 omega    0.00   78.30   1.4500    3.0000
omega____ theta____ kappa____ phi______ frames
    -       22.7867   57.0000   90.0000 54
;
_diffrn_measurement_device 'four-circle diffractometer'
_diffrn_measurement_device_type 'SuperNova, Dual, Cu at zero, Eos'
_diffrn_measurement_method '\w scans'
_diffrn_orient_matrix_UB_11 -0.0316210000
_diffrn_orient_matrix_UB_12 0.0377172000
_diffrn_orient_matrix_UB_13 0.0254673000
_diffrn_orient_matrix_UB_21 -0.0328361000
_diffrn_orient_matrix_UB_22 -0.0390432000
_diffrn_orient_matrix_UB_23 0.0240485000
_diffrn_orient_matrix_UB_31 0.0831489000
_diffrn_orient_matrix_UB_32 -0.0010917000
_diffrn_orient_matrix_UB_33 0.0200352000
_diffrn_radiation_monochromator mirror
_diffrn_radiation_probe x-ray
_diffrn_radiation_type MoK\a
_diffrn_radiation_wavelength 0.71073
_diffrn_reflns_av_R_equivalents 0.0339
_diffrn_reflns_av_unetI/netI 0.0645
_diffrn_reflns_limit_h_max 8
_diffrn_reflns_limit_h_min -9
_diffrn_reflns_limit_k_max 16
_diffrn_reflns_limit_k_min -8
_diffrn_reflns_limit_l_max 17
_diffrn_reflns_limit_l_min -21
_diffrn_reflns_number 6549
_diffrn_reflns_theta_full 25.50
_diffrn_reflns_theta_max 26.02
_diffrn_reflns_theta_min 3.33
_diffrn_source 'SuperNova (Mo) X-ray Source'
_exptl_absorpt_coefficient_mu 0.244
_exptl_absorpt_correction_T_max 1.00000
_exptl_absorpt_correction_T_min 0.86611
_exptl_absorpt_correction_type multi-scan
_exptl_absorpt_process_details
;
CrysAlisPro, Agilent Technologies,
Version 1.171.37.33 (release 27-03-2014 CrysAlis171 .NET)
(compiled Mar 27 2014,17:12:48)
Empirical absorption correction using spherical harmonics,
 implemented in SCALE3 ABSPACK scaling algorithm.
;
_exptl_crystal_colour 'clear light colourless'
_exptl_crystal_colour_lustre clear
_exptl_crystal_colour_modifier light
_exptl_crystal_colour_primary colourless
_exptl_crystal_density_diffrn 1.368
_exptl_crystal_density_method 'not measured'
_exptl_crystal_description block
_exptl_crystal_F_000 752
_exptl_crystal_size_max 0.27
_exptl_crystal_size_mid 0.25
_exptl_crystal_size_min 0.24
_refine_diff_density_max 0.208
_refine_diff_density_min -0.336
_refine_diff_density_rms 0.051
_refine_ls_extinction_method none
_refine_ls_goodness_of_fit_ref 1.032
_refine_ls_hydrogen_treatment constr
_refine_ls_matrix_type full
_refine_ls_number_parameters 218
_refine_ls_number_reflns 3380
_refine_ls_number_restraints 0
_refine_ls_restrained_S_all 1.032
_refine_ls_R_factor_all 0.1072
_refine_ls_R_factor_gt 0.0593
_refine_ls_shift/su_max 0.000
_refine_ls_shift/su_mean 0.000
_refine_ls_structure_factor_coef Fsqd
_refine_ls_weighting_details 'calc w=1/[\s^2^(Fo^2^)+(0.0464P)^2^+0.6252P] where P=(Fo^2^+2Fc^2^)/3'
_refine_ls_weighting_scheme calc
_refine_ls_wR_factor_gt 0.1189
_refine_ls_wR_factor_ref 0.1508
_reflns_number_gt 2007
_reflns_number_total 3380
_reflns_threshold_expression >2sigma(I)
_cod_data_source_file ja7b03280_si_010.cif
_cod_data_source_block zhaoxh_0904
_cod_depositor_comments 'Adding full bibliography for 4126037--4126039.cif.'
_cod_database_code 4126038
_reflns_odcompleteness_completeness 99.67
_reflns_odcompleteness_iscentric 1
_reflns_odcompleteness_theta 26.32
_olex2_refinement_description
;
1. Others
 Fixed Uiso: H1A(0.078) H1B(0.078) H2A(0.083) H2B(0.083) H3A(0.069) H3B(0.069)
 H4(0.049) H6A(0.057) H6B(0.057) H7(0.046) H10A(0.047) H10B(0.047) H11(0.052)
 H12A(0.053) H12B(0.053) H13A(0.096) H13B(0.096) H13C(0.096) H16A(0.047)
 H16B(0.047) H17A(0.064) H17B(0.064) H18A(0.073) H18B(0.073)
 Fixed X: H1A(-0.0978) H1B(-0.0983) H2A(0.1918) H2B(0.0973) H3A(0.22)
 H3B(0.3767) H4(0.3601) H6A(0.5891) H6B(0.5652) H7(0.3803) H10A(-0.0465)
 H10B(0.0407) H11(0.2805) H12A(0.3223) H12B(0.1415) H13A(-0.042) H13B(0.1332)
 H13C(0.0349) H16A(0.4285) H16B(0.2412) H17A(0.207) H17B(0.3706) H18A(0.4027)
 H18B(0.564)
 Fixed Y: H1A(1.1745) H1B(1.2076) H2A(1.2199) H2B(1.3121) H3A(1.2648)
 H3B(1.2752) H4(1.1) H6A(0.9656) H6B(1.0017) H7(0.8572) H10A(1.0491)
 H10B(1.1578) H11(1.1062) H12A(0.9383) H12B(0.9054) H13A(1.0385) H13B(1.0587)
 H13C(1.1497) H16A(0.9394) H16B(0.9361) H17A(0.7652) H17B(0.7657) H18A(0.7974)
 H18B(0.7914)
 Fixed Z: H1A(0.4421) H1B(0.3563) H2A(0.459) H2B(0.4178) H3A(0.3016)
 H3B(0.3621) H4(0.3861) H6A(0.2928) H6B(0.2084) H7(0.2477) H10A(0.2335)
 H10B(0.238) H11(0.1671) H12A(0.1309) H12B(0.1673) H13A(0.0968) H13B(0.0516)
 H13C(0.0911) H16A(0.3953) H16B(0.4336) H17A(0.4069) H17B(0.3522) H18A(0.5096)
 H18B(0.454)
;
_olex2_date_sample_data_collection 2016-09-05
_olex2_submission_special_instructions 'No special instructions were received'

loop_
_space_group_symop_id
_space_group_symop_operation_xyz
1 'x, y, z'
2 '-x, y+1/2, -z+1/2'
3 '-x, -y, -z'
4 'x, -y-1/2, z-1/2'

loop_
_atom_site_label
_atom_site_type_symbol
_atom_site_fract_x
_atom_site_fract_y
_atom_site_fract_z
_atom_site_U_iso_or_equiv
_atom_site_adp_type
_atom_site_occupancy
_atom_site_calc_flag
_atom_site_refinement_flags_posn
Cl1 Cl 0.45651(15) 0.63045(9) 0.47739(6) 0.0847(4) Uani 1 d .
O1 O 0.5818(3) 1.1729(2) 0.27048(15) 0.0727(7) Uani 1 d .
O2 O 0.0636(2) 0.87861(15) 0.30310(10) 0.0382(5) Uani 1 d .
O3 O -0.1943(3) 0.8315(2) 0.34862(14) 0.0648(7) Uani 1 d .
O4 O -0.2251(3) 1.0048(2) 0.43099(13) 0.0746(8) Uani 1 d .
N1 N 0.0194(3) 1.0712(2) 0.37439(12) 0.0417(6) Uani 1 d .
C1 C -0.0264(5) 1.1766(3) 0.3966(2) 0.0648(10) Uani 1 d .
H1A H -0.0978 1.1745 0.4421 0.078 Uiso 1 calc R
H1B H -0.0983 1.2076 0.3563 0.078 Uiso 1 calc R
C2 C 0.1348(5) 1.2416(3) 0.4116(2) 0.0688(11) Uani 1 d .
H2A H 0.1918 1.2199 0.4590 0.083 Uiso 1 calc R
H2B H 0.0973 1.3121 0.4178 0.083 Uiso 1 calc R
C3 C 0.2708(4) 1.2362(3) 0.34810(19) 0.0575(9) Uani 1 d .
H3A H 0.2200 1.2648 0.3016 0.069 Uiso 1 calc R
H3B H 0.3767 1.2752 0.3621 0.069 Uiso 1 calc R
C4 C 0.3195(4) 1.1245(2) 0.33598(16) 0.0405(7) Uani 1 d .
H4 H 0.3601 1.1000 0.3861 0.049 Uiso 1 calc R
C5 C 0.4757(4) 1.1054(3) 0.28394(17) 0.0476(8) Uani 1 d .
C6 C 0.5066(4) 0.9983(3) 0.25715(17) 0.0478(8) Uani 1 d .
H6A H 0.5891 0.9656 0.2928 0.057 Uiso 1 calc R
H6B H 0.5652 1.0017 0.2084 0.057 Uiso 1 calc R
C7 C 0.3410(3) 0.9287(2) 0.24787(15) 0.0384(7) Uani 1 d .
H7 H 0.3803 0.8572 0.2477 0.046 Uiso 1 calc R
C8 C 0.2204(3) 0.9455(2) 0.31608(14) 0.0328(6) Uani 1 d .
C9 C 0.1565(3) 1.0567(2) 0.31500(14) 0.0332(6) Uani 1 d .
C10 C 0.0666(4) 1.0851(2) 0.23786(14) 0.0395(7) Uani 1 d .
H10A H -0.0465 1.0491 0.2335 0.047 Uiso 1 calc R
H10B H 0.0407 1.1578 0.2380 0.047 Uiso 1 calc R
C11 C 0.1767(4) 1.0605(3) 0.16759(15) 0.0434(7) Uani 1 d .
H11 H 0.2805 1.1062 0.1671 0.052 Uiso 1 calc R
C12 C 0.2426(4) 0.9514(3) 0.17272(15) 0.0439(7) Uani 1 d .
H12A H 0.3223 0.9383 0.1309 0.053 Uiso 1 calc R
H12B H 0.1415 0.9054 0.1673 0.053 Uiso 1 calc R
C13 C 0.0654(4) 1.0785(3) 0.09502(17) 0.0643(10) Uani 1 d .
H13A H -0.0420 1.0385 0.0968 0.096 Uiso 1 calc GR
H13B H 0.1332 1.0587 0.0516 0.096 Uiso 1 calc GR
H13C H 0.0349 1.1497 0.0911 0.096 Uiso 1 calc GR
C14 C -0.0779(4) 0.8943(3) 0.34697(16) 0.0416(7) Uani 1 d .
C15 C -0.0982(4) 0.9965(3) 0.38901(15) 0.0470(8) Uani 1 d .
C16 C 0.3097(4) 0.9100(2) 0.39146(15) 0.0392(7) Uani 1 d .
H16A H 0.4285 0.9394 0.3953 0.047 Uiso 1 calc R
H16B H 0.2412 0.9361 0.4336 0.047 Uiso 1 calc R
C17 C 0.3247(4) 0.7940(3) 0.39896(17) 0.0535(9) Uani 1 d .
H17A H 0.2070 0.7652 0.4069 0.064 Uiso 1 calc R
H17B H 0.3706 0.7657 0.3522 0.064 Uiso 1 calc R
C18 C 0.4450(4) 0.7654(3) 0.46347(18) 0.0606(10) Uani 1 d .
H18A H 0.4027 0.7974 0.5096 0.073 Uiso 1 calc R
H18B H 0.5640 0.7914 0.4540 0.073 Uiso 1 calc R

loop_
_atom_site_aniso_label
_atom_site_aniso_U_11
_atom_site_aniso_U_22
_atom_site_aniso_U_33
_atom_site_aniso_U_23
_atom_site_aniso_U_13
_atom_site_aniso_U_12
Cl1 0.1018(8) 0.0699(7) 0.0825(7) 0.0379(6) 0.0038(6) 0.0161(6)
O1 0.0654(15) 0.0619(18) 0.0908(19) 0.0133(14) 0.0040(13) -0.0257(14)
O2 0.0349(10) 0.0400(13) 0.0396(10) -0.0029(9) -0.0008(8) -0.0055(9)
O3 0.0445(12) 0.0644(17) 0.0858(17) 0.0044(14) 0.0097(11) -0.0151(13)
O4 0.0562(13) 0.107(2) 0.0618(14) -0.0199(15) 0.0282(11) -0.0069(15)
N1 0.0411(13) 0.0467(17) 0.0374(13) -0.0100(12) 0.0049(10) 0.0067(13)
C1 0.068(2) 0.061(3) 0.065(2) -0.0264(19) 0.0002(17) 0.017(2)
C2 0.078(2) 0.054(2) 0.073(2) -0.028(2) -0.0146(19) 0.012(2)
C3 0.071(2) 0.039(2) 0.062(2) -0.0046(17) -0.0151(17) -0.0075(18)
C4 0.0460(16) 0.0348(18) 0.0402(16) -0.0018(14) -0.0063(12) -0.0054(15)
C5 0.0419(17) 0.049(2) 0.0510(18) 0.0129(16) -0.0092(14) -0.0098(17)
C6 0.0367(15) 0.056(2) 0.0508(18) 0.0086(16) 0.0074(13) 0.0008(16)
C7 0.0387(15) 0.0398(18) 0.0369(15) 0.0008(13) 0.0053(11) 0.0060(14)
C8 0.0321(13) 0.0368(17) 0.0294(14) -0.0046(12) -0.0001(10) -0.0037(13)
C9 0.0352(14) 0.0356(17) 0.0289(14) -0.0036(12) 0.0015(10) 0.0028(13)
C10 0.0429(15) 0.0388(18) 0.0364(15) -0.0047(13) -0.0057(12) 0.0052(14)
C11 0.0488(17) 0.048(2) 0.0330(15) 0.0027(14) -0.0038(12) 0.0023(16)
C12 0.0514(17) 0.049(2) 0.0317(15) -0.0058(14) 0.0047(12) 0.0036(16)
C13 0.078(2) 0.077(3) 0.0378(18) 0.0024(17) -0.0088(15) 0.016(2)
C14 0.0334(15) 0.052(2) 0.0390(16) 0.0072(14) -0.0002(12) -0.0001(16)
C15 0.0389(15) 0.067(2) 0.0349(15) -0.0055(16) 0.0005(12) -0.0001(17)
C16 0.0382(15) 0.0447(19) 0.0347(15) 0.0016(13) -0.0018(11) 0.0015(14)
C17 0.063(2) 0.049(2) 0.0480(19) 0.0099(16) -0.0115(15) -0.0046(18)
C18 0.0572(19) 0.068(3) 0.056(2) 0.0172(18) -0.0013(15) 0.0124(19)

loop_
_atom_type_symbol
_atom_type_description
_atom_type_scat_dispersion_real
_atom_type_scat_dispersion_imag
_atom_type_scat_source
C C 0.0033 0.0016 'International Tables Vol C Tables 4.2.6.8 and 6.1.1.4'
H H 0.0000 0.0000 'International Tables Vol C Tables 4.2.6.8 and 6.1.1.4'
Cl Cl 0.1484 0.1585 'International Tables Vol C Tables 4.2.6.8 and 6.1.1.4'
N N 0.0061 0.0033 'International Tables Vol C Tables 4.2.6.8 and 6.1.1.4'
O O 0.0106 0.0060 'International Tables Vol C Tables 4.2.6.8 and 6.1.1.4'

loop_
_geom_angle_atom_site_label_1
_geom_angle_atom_site_label_2
_geom_angle_atom_site_label_3
_geom_angle
C14 O2 C8 117.1(2)
C1 N1 C9 118.1(3)
C15 N1 C1 118.2(2)
C15 N1 C9 120.3(2)
N1 C1 H1A 109.0
N1 C1 H1B 109.0
N1 C1 C2 112.8(3)
H1A C1 H1B 107.8
C2 C1 H1A 109.0
C2 C1 H1B 109.0
C1 C2 H2A 109.0
C1 C2 H2B 109.0
C1 C2 C3 113.0(3)
H2A C2 H2B 107.8
C3 C2 H2A 109.0
C3 C2 H2B 109.0
C2 C3 H3A 110.1
C2 C3 H3B 110.1
H3A C3 H3B 108.4
C4 C3 C2 108.2(3)
C4 C3 H3A 110.1
C4 C3 H3B 110.1
C3 C4 H4 105.0
C3 C4 C9 113.2(2)
C5 C4 C3 115.5(3)
C5 C4 H4 105.0
C5 C4 C9 112.1(2)
C9 C4 H4 105.0
O1 C5 C4 120.8(3)
O1 C5 C6 120.9(3)
C6 C5 C4 117.9(3)
C5 C6 H6A 108.0
C5 C6 H6B 108.0
C5 C6 C7 117.1(2)
H6A C6 H6B 107.3
C7 C6 H6A 108.0
C7 C6 H6B 108.0
C6 C7 H7 108.7
C8 C7 C6 108.5(2)
C8 C7 H7 108.7
C8 C7 C12 111.6(2)
C12 C7 C6 110.5(2)
C12 C7 H7 108.7
O2 C8 C7 105.8(2)
O2 C8 C9 108.23(19)
O2 C8 C16 106.5(2)
C7 C8 C9 108.4(2)
C7 C8 C16 112.1(2)
C9 C8 C16 115.2(2)
N1 C9 C4 108.1(2)
N1 C9 C8 109.4(2)
N1 C9 C10 106.8(2)
C4 C9 C10 113.6(2)
C8 C9 C4 107.2(2)
C8 C9 C10 111.7(2)
C9 C10 H10A 108.5
C9 C10 H10B 108.5
H10A C10 H10B 107.5
C11 C10 C9 115.1(2)
C11 C10 H10A 108.5
C11 C10 H10B 108.5
C10 C11 H11 108.6
C12 C11 C10 109.2(2)
C12 C11 H11 108.6
C12 C11 C13 111.5(3)
C13 C11 C10 110.3(2)
C13 C11 H11 108.6
C7 C12 H12A 109.1
C7 C12 H12B 109.1
C11 C12 C7 112.7(2)
C11 C12 H12A 109.1
C11 C12 H12B 109.1
H12A C12 H12B 107.8
C11 C13 H13A 109.5
C11 C13 H13B 109.5
C11 C13 H13C 109.5
H13A C13 H13B 109.5
H13A C13 H13C 109.5
H13B C13 H13C 109.5
O2 C14 C15 119.8(3)
O3 C14 O2 119.5(3)
O3 C14 C15 120.4(3)
O4 C15 N1 125.0(3)
O4 C15 C14 117.0(3)
N1 C15 C14 118.0(2)
C8 C16 H16A 108.8
C8 C16 H16B 108.8
H16A C16 H16B 107.7
C17 C16 C8 113.8(2)
C17 C16 H16A 108.8
C17 C16 H16B 108.8
C16 C17 H17A 109.4
C16 C17 H17B 109.4
H17A C17 H17B 108.0
C18 C17 C16 111.0(3)
C18 C17 H17A 109.4
C18 C17 H17B 109.4
Cl1 C18 H18A 109.1
Cl1 C18 H18B 109.1
C17 C18 Cl1 112.4(3)
C17 C18 H18A 109.1
C17 C18 H18B 109.1
H18A C18 H18B 107.9

loop_
_geom_bond_atom_site_label_1
_geom_bond_atom_site_label_2
_geom_bond_distance
Cl1 C18 1.782(4)
O1 C5 1.213(3)
O2 C8 1.477(3)
O2 C14 1.337(3)
O3 C14 1.197(3)
O4 C15 1.218(3)
N1 C1 1.474(4)
N1 C9 1.489(3)
N1 C15 1.342(4)
C1 H1A 0.9700
C1 H1B 0.9700
C1 C2 1.495(5)
C2 H2A 0.9700
C2 H2B 0.9700
C2 C3 1.526(4)
C3 H3A 0.9700
C3 H3B 0.9700
C3 C4 1.521(4)
C4 H4 0.9800
C4 C5 1.518(4)
C4 C9 1.546(4)
C5 C6 1.497(4)
C6 H6A 0.9700
C6 H6B 0.9700
C6 C7 1.543(4)
C7 H7 0.9800
C7 C8 1.529(3)
C7 C12 1.529(4)
C8 C9 1.529(4)
C8 C16 1.544(3)
C9 C10 1.547(3)
C10 H10A 0.9700
C10 H10B 0.9700
C10 C11 1.531(4)
C11 H11 0.9800
C11 C12 1.511(4)
C11 C13 1.529(4)
C12 H12A 0.9700
C12 H12B 0.9700
C13 H13A 0.9600
C13 H13B 0.9600
C13 H13C 0.9600
C14 C15 1.535(4)
C16 H16A 0.9700
C16 H16B 0.9700
C16 C17 1.525(4)
C17 H17A 0.9700
C17 H17B 0.9700
C17 C18 1.482(4)
C18 H18A 0.9700
C18 H18B 0.9700

loop_
_geom_torsion_atom_site_label_1
_geom_torsion_atom_site_label_2
_geom_torsion_atom_site_label_3
_geom_torsion_atom_site_label_4
_geom_torsion
O1 C5 C6 C7 -156.6(3)
O2 C8 C9 N1 57.9(2)
O2 C8 C9 C4 174.91(18)
O2 C8 C9 C10 -60.1(3)
O2 C8 C16 C17 43.9(3)
O2 C14 C15 O4 -176.6(3)
O2 C14 C15 N1 6.3(4)
O3 C14 C15 O4 9.0(4)
O3 C14 C15 N1 -168.1(3)
N1 C1 C2 C3 49.6(4)
N1 C9 C10 C11 -171.5(2)
C1 N1 C9 C4 48.2(3)
C1 N1 C9 C8 164.6(2)
C1 N1 C9 C10 -74.3(3)
C1 N1 C15 O4 -13.8(4)
C1 N1 C15 C14 163.1(3)
C1 C2 C3 C4 -55.3(4)
C2 C3 C4 C5 -170.3(2)
C2 C3 C4 C9 58.6(3)
C3 C4 C5 O1 19.1(4)
C3 C4 C5 C6 -167.8(3)
C3 C4 C9 N1 -54.1(3)
C3 C4 C9 C8 -171.9(2)
C3 C4 C9 C10 64.3(3)
C4 C5 C6 C7 30.3(4)
C4 C9 C10 C11 69.4(3)
C5 C4 C9 N1 173.1(2)
C5 C4 C9 C8 55.3(3)
C5 C4 C9 C10 -68.5(3)
C5 C6 C7 C8 -42.5(3)
C5 C6 C7 C12 80.1(3)
C6 C7 C8 O2 179.0(2)
C6 C7 C8 C9 63.1(3)
C6 C7 C8 C16 -65.3(3)
C6 C7 C12 C11 -60.6(3)
C7 C8 C9 N1 172.3(2)
C7 C8 C9 C4 -70.8(2)
C7 C8 C9 C10 54.2(3)
C7 C8 C16 C17 -71.4(3)
C8 O2 C14 O3 -166.5(2)
C8 O2 C14 C15 19.0(3)
C8 C7 C12 C11 60.2(3)
C8 C9 C10 C11 -51.9(3)
C8 C16 C17 C18 167.6(2)
C9 N1 C1 C2 -47.4(4)
C9 N1 C15 O4 -172.6(3)
C9 N1 C15 C14 4.3(4)
C9 C4 C5 O1 150.7(3)
C9 C4 C5 C6 -36.2(3)
C9 C8 C16 C17 163.9(2)
C9 C10 C11 C12 49.6(3)
C9 C10 C11 C13 172.5(3)
C10 C11 C12 C7 -52.9(3)
C12 C7 C8 O2 57.0(3)
C12 C7 C8 C9 -58.9(3)
C12 C7 C8 C16 172.8(2)
C13 C11 C12 C7 -175.1(2)
C14 O2 C8 C7 -167.0(2)
C14 O2 C8 C9 -51.0(3)
C14 O2 C8 C16 73.5(3)
C15 N1 C1 C2 153.4(3)
C15 N1 C9 C4 -153.0(2)
C15 N1 C9 C8 -36.6(3)
C15 N1 C9 C10 84.4(3)
C16 C8 C9 N1 -61.2(3)
C16 C8 C9 C4 55.8(3)
C16 C8 C9 C10 -179.2(2)
C16 C17 C18 Cl1 176.8(2)
